data_1530320
loop_
_publ_author_name
'Lumbreras, M.'
'Protas, J.'
'Jebbari, S.'
'Dirksen, G.J.'
'Schoonman, J.'

_publ_section_title
;
 Structure and ionic conductivity of mixed lead halides Pb Cl(2x)
 Br(2/1-x) II.
;
_journal_name_full 'Solid State Ionics'
_journal_page_first 295
_journal_page_last 304
_journal_volume 20
_journal_year 1986
_chemical_formula_sum 'Cl2 Pb'
_chemical_name_systematic 'Pb Cl2'
_space_group_IT_number 62
_symmetry_space_group_name_Hall '-P 2c 2n'
_symmetry_space_group_name_H-M 'P n a m'
_cell_angle_alpha 90
_cell_angle_beta 90
_cell_angle_gamma 90
_cell_formula_units_Z 4
_cell_length_a 7.619
_cell_length_b 9.043
_cell_length_c 4.5336
_cell_volume 312.359
_citation_journal_id_ASTM SSIOD3
_cod_data_source_file Lumbreras_SSIOD3_1986_1348.cif
_cod_data_source_block Cl2Pb1
_cod_original_cell_volume 312.3588
_cod_original_sg_symbol_Hall '-P 2ac 2n (-x,z,y)'
_cod_original_formula_sum 'Cl2 Pb1'
_cod_database_code 1530320

loop_
_symmetry_equiv_pos_as_xyz
x,y,z
-x+1/2,y+1/2,-z
x+1/2,-y+1/2,-z+1/2
-x,-y,z+1/2
-x,-y,-z
x-1/2,-y-1/2,z
-x-1/2,y-1/2,z-1/2
x,y,-z-1/2

loop_
_atom_site_label
_atom_site_type_symbol
_atom_site_fract_x
_atom_site_fract_y
_atom_site_fract_z
_atom_site_occupancy
_atom_site_U_iso_or_equiv
Pb1 Pb+2 0.2611 0.0953 0.25 1 0.0
Cl1 Cl-1 0.857 0.0734 0.25 0.95 0.0
Cl2 Cl-1 0.4776 0.8386 0.25 0.98 0.0
